data_4031733
loop_
_publ_author_name
'Wang, Guangxia'
'Ma, Lishuang'
'Xiang, Junfeng'
'Wang, Ying'
'Chen, Xuebo'
'Che, Yanke'
'Jiang, Hua'

_publ_section_title
;
 2,6-Pyridodicarboxamide-Bridged Triptycene Molecular Transmission
 Devices: Converting Rotation to Rocking Vibration.
;
_journal_issue 22
_journal_name_full 'The Journal of organic chemistry'
_journal_page_first 11302
_journal_page_last 11312
_journal_paper_doi 10.1021/acs.joc.5b01778
_journal_volume 80
_journal_year 2015
_chemical_formula_moiety 'C51 H39 N3 O2, C2 H3 N'
_chemical_formula_sum 'C53 H42 N4 O2'
_chemical_formula_weight 766.90
_chemical_name_systematic
;
 ?
;
_space_group_crystal_system monoclinic
_space_group_IT_number 14
_space_group_name_Hall '-P 2yn'
_space_group_name_H-M_alt 'P 1 21/n 1'
_symmetry_space_group_name_Hall '-P 2yn'
_symmetry_space_group_name_H-M 'P 1 21/n 1'
_atom_sites_solution_hydrogens mixed
_audit_creation_date 2014-07-09
_audit_creation_method
;
Olex2 1.2
(compiled 2013.12.10 svn.r2850 for OlexSys, GUI svn.r4736)
;
_cell_angle_alpha 90
_cell_angle_beta 99.55(3)
_cell_angle_gamma 90
_cell_formula_units_Z 4
_cell_length_a 9.3576(19)
_cell_length_b 39.560(8)
_cell_length_c 11.254(2)
_cell_measurement_reflns_used 8322
_cell_measurement_temperature 173(2)
_cell_measurement_theta_max 25.3481
_cell_measurement_theta_min 1.0294
_cell_volume 4108.3(14)
_computing_cell_refinement 'CrystalClear (Rigaku Inc., 2008)'
_computing_data_collection 'CrystalClear (Rigaku Inc., 2008)'
_computing_data_reduction 'CrystalClear (Rigaku Inc., 2008)'
_computing_molecular_graphics 'Olex2 (Dolomanov et al., 2009)'
_computing_publication_material 'Olex2 (Dolomanov et al., 2009)'
_computing_structure_refinement 'SHELXL (Sheldrick, 2013)'
_computing_structure_solution 'SHELXS (Sheldrick, 2013)'
_diffrn_ambient_temperature 173.15
_diffrn_measured_fraction_theta_full 0.996
_diffrn_measured_fraction_theta_max 0.994
_diffrn_measurement_device_type 'MM007HF + CCD (Saturn724+)'
_diffrn_measurement_method '\w scans at fixed \c = 45\%'
_diffrn_radiation_type MoK\a
_diffrn_radiation_wavelength 0.71073
_diffrn_reflns_av_R_equivalents 0.0511
_diffrn_reflns_av_unetI/netI 0.0490
_diffrn_reflns_laue_measured_fraction_full 0.996
_diffrn_reflns_laue_measured_fraction_max 0.994
_diffrn_reflns_limit_h_max 11
_diffrn_reflns_limit_h_min -11
_diffrn_reflns_limit_k_max 47
_diffrn_reflns_limit_k_min -47
_diffrn_reflns_limit_l_max 13
_diffrn_reflns_limit_l_min -12
_diffrn_reflns_number 24599
_diffrn_reflns_point_group_measured_fraction_full 0.996
_diffrn_reflns_point_group_measured_fraction_max 0.994
_diffrn_reflns_theta_full 25.242
_diffrn_reflns_theta_max 25.365
_diffrn_reflns_theta_min 1.029
_exptl_absorpt_coefficient_mu 0.076
_exptl_absorpt_correction_T_max 1.0000
_exptl_absorpt_correction_T_min 0.7696
_exptl_absorpt_correction_type multi-scan
_exptl_absorpt_process_details 'CrystalClear (Rigaku Inc., 2008)'
_exptl_crystal_colour colorless
_exptl_crystal_density_diffrn 1.240
_exptl_crystal_description block
_exptl_crystal_F_000 1616
_exptl_crystal_size_max 0.21
_exptl_crystal_size_mid 0.1
_exptl_crystal_size_min 0.08
_refine_diff_density_max 0.195
_refine_diff_density_min -0.190
_refine_diff_density_rms 0.041
_refine_ls_extinction_method none
_refine_ls_goodness_of_fit_ref 1.231
_refine_ls_hydrogen_treatment constr
_refine_ls_matrix_type full
_refine_ls_number_parameters 537
_refine_ls_number_reflns 7501
_refine_ls_number_restraints 0
_refine_ls_restrained_S_all 1.231
_refine_ls_R_factor_all 0.0879
_refine_ls_R_factor_gt 0.0770
_refine_ls_shift/su_max 0.001
_refine_ls_shift/su_mean 0.000
_refine_ls_structure_factor_coef Fsqd
_refine_ls_weighting_details 'w=1/[\s^2^(Fo^2^)+(0.0292P)^2^+2.9063P] where P=(Fo^2^+2Fc^2^)/3'
_refine_ls_weighting_scheme calc
_refine_ls_wR_factor_gt 0.1371
_refine_ls_wR_factor_ref 0.1425
_reflns_Friedel_coverage 0.000
_reflns_number_gt 6693
_reflns_number_total 7501
_reflns_threshold_expression 'I > 2\s(I)'
_cod_data_source_file jo5b01778_si_004.cif
_cod_data_source_block a
_cod_depositor_comments 'Adding full bibliography for 4031729--4031733.cif.'
_cod_original_cell_volume 4108.4(15)
_cod_database_code 4031733
_shelxl_version_number 2013-4
_shelx_space_group_comment
;
The symmetry employed for this shelxl refinement is uniquely defined
by the following loop, which should always be used as a source of
symmetry information in preference to the above space-group names.
They are only intended as comments.
;
_shelx_estimated_absorpt_t_max 0.994
_shelx_estimated_absorpt_t_min 0.984
_olex2_refinement_description
;
1. Fixed Uiso
 At 1.2 times of:
  All C(H) groups, All N(H) groups
 At 1.5 times of:
  All C(H,H,H) groups
2.a Riding coordinates:
 N1(H1), N3(H3)
2.b Ternary CH refined with riding coordinates:
 C8(H8), C43(H43)
2.c Aromatic/amide H refined with riding coordinates:
 C2(H2), C3(H3A), C4(H4), C5(H5), C10(H10), C11(H11), C12(H12), C13(H13),
 C16(H16), C19(H19), C25(H25), C26(H26), C27(H27), C31(H31), C32(H32), C33(H33),
  C34(H34), C38(H38), C39(H39), C40(H40), C41(H41), C45(H45), C48(H48)
2.d Idealised Me refined as rotating group:
 C21(H21A,H21B,H21C), C22(H22A,H22B,H22C), C50(H50A,H50B,H50C), C51(H51A,H51B,
 H51C), C52(H52A,H52B,H52C)
;

loop_
_space_group_symop_operation_xyz
'x, y, z'
'-x+1/2, y+1/2, -z+1/2'
'-x, -y, -z'
'x-1/2, -y-1/2, z-1/2'

loop_
_atom_site_label
_atom_site_type_symbol
_atom_site_fract_x
_atom_site_fract_y
_atom_site_fract_z
_atom_site_U_iso_or_equiv
_atom_site_adp_type
_atom_site_occupancy
_atom_site_site_symmetry_order
_atom_site_calc_flag
_atom_site_refinement_flags_posn
O1 O 0.8030(2) 0.22350(4) 1.22121(16) 0.0410(5) Uani 1 1 d .
O2 O 0.3643(2) 0.15050(4) 0.72524(15) 0.0345(4) Uani 1 1 d .
N1 N 0.7811(2) 0.16646(5) 1.21018(18) 0.0296(5) Uani 1 1 d .
H1 H 0.7304 0.1509 1.1697 0.036 Uiso 1 1 d R
N2 N 0.5905(2) 0.17356(5) 0.99833(17) 0.0243(5) Uani 1 1 d .
N3 N 0.5054(2) 0.11748(5) 0.86325(18) 0.0267(5) Uani 1 1 d .
H3 H 0.5536 0.1171 0.9353 0.032 Uiso 1 1 d R
N4 N 0.4922(3) 0.10846(7) 0.1426(2) 0.0557(7) Uani 1 1 d .
C1 C 1.0465(3) 0.17266(6) 1.2824(2) 0.0308(6) Uani 1 1 d .
C2 C 1.0753(3) 0.18574(7) 1.1750(3) 0.0393(7) Uani 1 1 d .
H2 H 0.9988 0.1893 1.1093 0.047 Uiso 1 1 calc R
C3 C 1.2177(4) 0.19362(8) 1.1639(3) 0.0525(8) Uani 1 1 d .
H3A H 1.2382 0.2026 1.0902 0.063 Uiso 1 1 calc R
C4 C 1.3291(4) 0.18857(9) 1.2589(3) 0.0580(9) Uani 1 1 d .
H4 H 1.4255 0.1944 1.2509 0.070 Uiso 1 1 calc R
C5 C 1.3007(3) 0.17502(8) 1.3659(3) 0.0485(8) Uani 1 1 d .
H5 H 1.3775 0.1713 1.4311 0.058 Uiso 1 1 calc R
C6 C 1.1599(3) 0.16697(7) 1.3775(2) 0.0353(7) Uani 1 1 d .
C7 C 0.8995(3) 0.15992(6) 1.3087(2) 0.0268(6) Uani 1 1 d .
C8 C 1.1135(3) 0.14879(6) 1.4836(2) 0.0343(6) Uani 1 1 d .
H8 H 1.1956 0.1444 1.5509 0.041 Uiso 1 1 calc R
C9 C 0.9257(3) 0.12212(6) 1.3353(2) 0.0277(6) Uani 1 1 d .
C10 C 0.8497(3) 0.09517(6) 1.2794(2) 0.0334(6) Uani 1 1 d .
H10 H 0.7709 0.0987 1.2157 0.040 Uiso 1 1 calc R
C11 C 0.8906(3) 0.06238(7) 1.3180(2) 0.0401(7) Uani 1 1 d .
H11 H 0.8387 0.0436 1.2802 0.048 Uiso 1 1 calc R
C12 C 1.0045(3) 0.05705(7) 1.4096(3) 0.0415(7) Uani 1 1 d .
H12 H 1.0311 0.0347 1.4346 0.050 Uiso 1 1 calc R
C13 C 1.0807(3) 0.08424(7) 1.4657(2) 0.0371(7) Uani 1 1 d .
H13 H 1.1600 0.0806 1.5289 0.044 Uiso 1 1 calc R
C14 C 1.0414(3) 0.11661(6) 1.4296(2) 0.0308(6) Uani 1 1 d .
C15 C 0.8754(3) 0.17455(6) 1.4306(2) 0.0274(6) Uani 1 1 d .
C16 C 0.7515(3) 0.18985(6) 1.4562(2) 0.0332(6) Uani 1 1 d .
H16 H 0.6711 0.1931 1.3936 0.040 Uiso 1 1 calc R
C17 C 0.7427(3) 0.20062(7) 1.5729(3) 0.0394(7) Uani 1 1 d .
C18 C 0.8615(4) 0.19598(7) 1.6646(3) 0.0438(8) Uani 1 1 d .
C19 C 0.9844(3) 0.18006(7) 1.6381(2) 0.0410(7) Uani 1 1 d .
H19 H 1.0648 0.1765 1.7004 0.049 Uiso 1 1 calc R
C20 C 0.9920(3) 0.16918(6) 1.5223(2) 0.0322(6) Uani 1 1 d .
C21 C 0.6046(4) 0.21682(8) 1.5967(3) 0.0589(9) Uani 1 1 d .
H21A H 0.5482 0.2247 1.5205 0.088 Uiso 1 1 calc GR
H21B H 0.6279 0.2361 1.6514 0.088 Uiso 1 1 calc GR
H21C H 0.5477 0.2002 1.6337 0.088 Uiso 1 1 calc GR
C22 C 0.8576(5) 0.20743(10) 1.7923(3) 0.0704(11) Uani 1 1 d .
H22A H 0.8306 0.2314 1.7921 0.106 Uiso 1 1 calc GR
H22B H 0.9535 0.2044 1.8414 0.106 Uiso 1 1 calc GR
H22C H 0.7862 0.1940 1.8263 0.106 Uiso 1 1 calc GR
C23 C 0.7460(3) 0.19818(6) 1.1724(2) 0.0296(6) Uani 1 1 d .
C24 C 0.6317(3) 0.20143(6) 1.0626(2) 0.0270(6) Uani 1 1 d .
C25 C 0.5770(3) 0.23324(6) 1.0321(2) 0.0372(7) Uani 1 1 d .
H25 H 0.6099 0.2523 1.0804 0.045 Uiso 1 1 calc R
C26 C 0.4735(3) 0.23692(6) 0.9301(2) 0.0394(7) Uani 1 1 d .
H26 H 0.4334 0.2585 0.9071 0.047 Uiso 1 1 calc R
C27 C 0.4299(3) 0.20858(6) 0.8624(2) 0.0320(6) Uani 1 1 d .
H27 H 0.3588 0.2103 0.7918 0.038 Uiso 1 1 calc R
C28 C 0.4911(3) 0.17772(6) 0.8986(2) 0.0243(5) Uani 1 1 d .
C29 C 0.4466(3) 0.14724(6) 0.8210(2) 0.0266(6) Uani 1 1 d .
C30 C 0.5139(3) 0.02450(6) 0.8095(2) 0.0273(6) Uani 1 1 d .
C31 C 0.5797(3) -0.00521(6) 0.8537(2) 0.0330(6) Uani 1 1 d .
H31 H 0.5529 -0.0261 0.8143 0.040 Uiso 1 1 calc R
C32 C 0.6853(3) -0.00441(7) 0.9562(2) 0.0393(7) Uani 1 1 d .
H32 H 0.7305 -0.0248 0.9877 0.047 Uiso 1 1 calc R
C33 C 0.7241(3) 0.02591(7) 1.0121(3) 0.0411(7) Uani 1 1 d .
H33 H 0.7984 0.0264 1.0807 0.049 Uiso 1 1 calc R
C34 C 0.6564(3) 0.05596(7) 0.9696(2) 0.0321(6) Uani 1 1 d .
H34 H 0.6822 0.0767 1.0103 0.039 Uiso 1 1 calc R
C35 C 0.5512(3) 0.05534(6) 0.8678(2) 0.0266(6) Uani 1 1 d .
C36 C 0.4672(3) 0.08553(6) 0.8031(2) 0.0252(5) Uani 1 1 d .
C37 C 0.5022(3) 0.08374(6) 0.6740(2) 0.0262(6) Uani 1 1 d .
C38 C 0.5711(3) 0.10807(6) 0.6158(2) 0.0322(6) Uani 1 1 d .
H38 H 0.6016 0.1287 0.6553 0.039 Uiso 1 1 calc R
C39 C 0.5953(3) 0.10210(7) 0.4992(2) 0.0377(7) Uani 1 1 d .
H39 H 0.6434 0.1187 0.4590 0.045 Uiso 1 1 calc R
C40 C 0.5499(3) 0.07220(7) 0.4410(2) 0.0391(7) Uani 1 1 d .
H40 H 0.5651 0.0685 0.3606 0.047 Uiso 1 1 calc R
C41 C 0.4824(3) 0.04756(6) 0.4995(2) 0.0326(6) Uani 1 1 d .
H41 H 0.4506 0.0271 0.4593 0.039 Uiso 1 1 calc R
C42 C 0.4618(3) 0.05296(6) 0.6169(2) 0.0268(6) Uani 1 1 d .
C43 C 0.3998(3) 0.02795(6) 0.6968(2) 0.0280(6) Uani 1 1 d .
H43 H 0.3739 0.0058 0.6559 0.034 Uiso 1 1 calc R
C44 C 0.2712(3) 0.04528(6) 0.7362(2) 0.0258(5) Uani 1 1 d .
C45 C 0.1299(3) 0.03415(6) 0.7168(2) 0.0304(6) Uani 1 1 d .
H45 H 0.1072 0.0130 0.6784 0.036 Uiso 1 1 calc R
C46 C 0.0201(3) 0.05328(6) 0.7523(3) 0.0343(6) Uani 1 1 d .
C47 C 0.0548(3) 0.08390(7) 0.8129(3) 0.0367(7) Uani 1 1 d .
C48 C 0.1990(3) 0.09469(6) 0.8336(2) 0.0304(6) Uani 1 1 d .
H48 H 0.2234 0.1153 0.8756 0.036 Uiso 1 1 calc R
C49 C 0.3066(3) 0.07610(6) 0.7943(2) 0.0258(5) Uani 1 1 d .
C50 C -0.0601(3) 0.10581(8) 0.8512(3) 0.0563(9) Uani 1 1 d .
H50A H -0.1270 0.1134 0.7798 0.084 Uiso 1 1 calc GR
H50B H -0.0148 0.1255 0.8951 0.084 Uiso 1 1 calc GR
H50C H -0.1137 0.0928 0.9036 0.084 Uiso 1 1 calc GR
C51 C -0.1344(3) 0.04124(8) 0.7192(3) 0.0514(8) Uani 1 1 d .
H51A H -0.1893 0.0573 0.6628 0.077 Uiso 1 1 calc GR
H51B H -0.1786 0.0397 0.7920 0.077 Uiso 1 1 calc GR
H51C H -0.1356 0.0189 0.6812 0.077 Uiso 1 1 calc GR
C52 C 0.2301(4) 0.09617(10) 0.1771(4) 0.0694(11) Uani 1 1 d .
H52A H 0.1825 0.0810 0.1139 0.104 Uiso 1 1 calc GR
H52B H 0.1755 0.1174 0.1748 0.104 Uiso 1 1 calc GR
H52C H 0.2332 0.0854 0.2560 0.104 Uiso 1 1 calc GR
C53 C 0.3772(4) 0.10321(8) 0.1575(3) 0.0475(8) Uani 1 1 d .

loop_
_atom_site_aniso_label
_atom_site_aniso_U_11
_atom_site_aniso_U_22
_atom_site_aniso_U_33
_atom_site_aniso_U_23
_atom_site_aniso_U_13
_atom_site_aniso_U_12
O1 0.0580(13) 0.0214(9) 0.0353(11) -0.0011(8) -0.0170(9) -0.0057(9)
O2 0.0399(11) 0.0280(10) 0.0294(10) -0.0001(8) -0.0124(8) -0.0002(8)
N1 0.0363(13) 0.0211(11) 0.0256(11) -0.0004(9) -0.0118(9) -0.0024(9)
N2 0.0284(11) 0.0201(10) 0.0223(10) -0.0003(8) -0.0020(9) -0.0003(8)
N3 0.0342(12) 0.0193(10) 0.0230(11) -0.0006(8) -0.0058(9) 0.0000(9)
N4 0.061(2) 0.0594(18) 0.0490(17) 0.0190(14) 0.0164(15) 0.0172(15)
C1 0.0351(15) 0.0224(13) 0.0329(14) 0.0008(11) -0.0006(12) -0.0021(11)
C2 0.0469(18) 0.0305(15) 0.0385(16) 0.0075(12) 0.0011(13) -0.0021(13)
C3 0.054(2) 0.0490(19) 0.057(2) 0.0128(16) 0.0172(17) -0.0052(16)
C4 0.0418(19) 0.058(2) 0.074(2) 0.0103(18) 0.0080(18) -0.0111(16)
C5 0.0380(18) 0.0431(17) 0.060(2) 0.0045(15) -0.0052(15) -0.0081(14)
C6 0.0360(16) 0.0291(14) 0.0369(15) 0.0016(12) -0.0055(13) -0.0050(12)
C7 0.0332(14) 0.0222(12) 0.0212(13) 0.0011(10) -0.0063(11) -0.0027(10)
C8 0.0365(16) 0.0306(14) 0.0302(15) 0.0027(11) -0.0107(12) -0.0031(12)
C9 0.0343(14) 0.0225(13) 0.0243(13) 0.0003(10) -0.0007(11) -0.0012(11)
C10 0.0418(16) 0.0265(14) 0.0283(14) 0.0019(11) -0.0053(12) -0.0010(12)
C11 0.0587(19) 0.0211(13) 0.0364(16) 0.0002(11) -0.0043(14) -0.0024(13)
C12 0.058(2) 0.0251(14) 0.0377(16) 0.0066(12) -0.0044(14) 0.0044(13)
C13 0.0446(17) 0.0312(14) 0.0312(15) 0.0072(12) -0.0062(13) 0.0048(12)
C14 0.0332(15) 0.0281(14) 0.0279(14) 0.0035(11) -0.0050(11) -0.0008(11)
C15 0.0363(15) 0.0193(12) 0.0245(13) 0.0005(10) -0.0017(11) -0.0058(11)
C16 0.0415(16) 0.0231(13) 0.0330(15) -0.0009(11) 0.0002(12) -0.0068(11)
C17 0.0551(19) 0.0260(14) 0.0388(16) -0.0050(12) 0.0129(14) -0.0068(13)
C18 0.068(2) 0.0327(15) 0.0301(15) -0.0028(12) 0.0062(15) -0.0111(15)
C19 0.060(2) 0.0311(15) 0.0263(15) 0.0008(12) -0.0077(14) -0.0105(14)
C20 0.0422(16) 0.0235(13) 0.0270(14) 0.0050(11) -0.0061(12) -0.0081(11)
C21 0.076(3) 0.0428(19) 0.064(2) -0.0123(16) 0.0286(19) -0.0057(17)
C22 0.109(3) 0.066(2) 0.0379(19) -0.0104(17) 0.018(2) -0.004(2)
C23 0.0390(15) 0.0200(12) 0.0264(13) -0.0001(10) -0.0043(11) 0.0010(11)
C24 0.0352(14) 0.0212(12) 0.0217(12) -0.0010(10) -0.0039(11) 0.0000(10)
C25 0.0522(18) 0.0223(13) 0.0317(15) -0.0032(11) -0.0091(13) 0.0064(12)
C26 0.0530(19) 0.0217(13) 0.0381(16) 0.0002(11) -0.0083(14) 0.0118(12)
C27 0.0397(16) 0.0265(13) 0.0256(13) 0.0022(11) -0.0070(12) 0.0061(11)
C28 0.0262(13) 0.0210(12) 0.0233(12) 0.0003(10) -0.0031(10) 0.0010(10)
C29 0.0273(14) 0.0258(13) 0.0244(13) 0.0001(10) -0.0024(11) -0.0017(10)
C30 0.0299(14) 0.0247(13) 0.0272(13) 0.0024(10) 0.0043(11) 0.0019(10)
C31 0.0420(16) 0.0225(13) 0.0342(15) 0.0016(11) 0.0053(12) 0.0040(11)
C32 0.0470(18) 0.0310(15) 0.0375(16) 0.0072(12) 0.0004(13) 0.0141(13)
C33 0.0442(18) 0.0413(17) 0.0332(16) 0.0015(13) -0.0069(13) 0.0121(13)
C34 0.0382(16) 0.0293(14) 0.0267(14) -0.0006(11) -0.0014(12) 0.0051(11)
C35 0.0287(14) 0.0232(13) 0.0276(13) 0.0020(10) 0.0038(11) 0.0030(10)
C36 0.0300(14) 0.0186(12) 0.0245(13) -0.0007(10) -0.0027(10) -0.0016(10)
C37 0.0294(14) 0.0236(13) 0.0235(13) 0.0010(10) -0.0018(11) 0.0010(10)
C38 0.0380(16) 0.0239(13) 0.0336(15) -0.0012(11) 0.0027(12) -0.0007(11)
C39 0.0494(18) 0.0309(15) 0.0342(15) 0.0061(12) 0.0112(13) -0.0037(13)
C40 0.0542(19) 0.0349(15) 0.0287(15) 0.0018(12) 0.0081(13) 0.0004(13)
C41 0.0421(16) 0.0256(13) 0.0286(14) -0.0052(11) 0.0016(12) 0.0017(12)
C42 0.0282(14) 0.0219(12) 0.0284(13) -0.0002(10) -0.0007(11) 0.0012(10)
C43 0.0332(15) 0.0199(12) 0.0295(14) -0.0024(10) 0.0008(11) -0.0013(10)
C44 0.0313(14) 0.0209(12) 0.0233(13) 0.0035(10) -0.0010(11) 0.0002(10)
C45 0.0336(15) 0.0230(13) 0.0318(14) 0.0040(11) -0.0031(12) -0.0037(11)
C46 0.0304(15) 0.0269(14) 0.0446(16) 0.0053(12) 0.0033(12) -0.0032(11)
C47 0.0343(15) 0.0289(14) 0.0469(17) 0.0025(12) 0.0073(13) 0.0024(12)
C48 0.0359(15) 0.0212(12) 0.0333(15) -0.0001(11) 0.0035(12) 0.0000(11)
C49 0.0304(14) 0.0233(12) 0.0218(13) 0.0034(10) -0.0012(10) 0.0014(10)
C50 0.0418(19) 0.0469(19) 0.084(3) -0.0095(18) 0.0203(18) 0.0038(15)
C51 0.0366(17) 0.0484(19) 0.070(2) -0.0043(16) 0.0096(16) -0.0048(14)
C52 0.067(3) 0.070(3) 0.077(3) -0.003(2) 0.030(2) 0.003(2)
C53 0.065(2) 0.0420(18) 0.0374(17) 0.0087(14) 0.0136(17) 0.0154(16)

loop_
_atom_type_symbol
_atom_type_description
_atom_type_scat_dispersion_real
_atom_type_scat_dispersion_imag
_atom_type_scat_source
C C 0.0033 0.0016 'International Tables Vol C Tables 4.2.6.8 and 6.1.1.4'
H H 0.0000 0.0000 'International Tables Vol C Tables 4.2.6.8 and 6.1.1.4'
N N 0.0061 0.0033 'International Tables Vol C Tables 4.2.6.8 and 6.1.1.4'
O O 0.0106 0.0060 'International Tables Vol C Tables 4.2.6.8 and 6.1.1.4'

loop_
_geom_angle_atom_site_label_1
_geom_angle_atom_site_label_2
_geom_angle_atom_site_label_3
_geom_angle
C7 N1 H1 124.0
C23 N1 H1 114.5
C23 N1 C7 121.4(2)
C24 N2 C28 116.6(2)
C29 N3 H3 117.8
C29 N3 C36 122.69(19)
C36 N3 H3 118.4
C2 C1 C6 119.9(3)
C2 C1 C7 126.9(2)
C6 C1 C7 112.9(2)
C1 C2 H2 120.3
C1 C2 C3 119.3(3)
C3 C2 H2 120.3
C2 C3 H3A 119.7
C4 C3 C2 120.6(3)
C4 C3 H3A 119.7
C3 C4 H4 119.9
C3 C4 C5 120.1(3)
C5 C4 H4 119.9
C4 C5 H5 120.2
C6 C5 C4 119.7(3)
C6 C5 H5 120.2
C1 C6 C8 113.6(2)
C5 C6 C1 120.4(3)
C5 C6 C8 125.8(3)
N1 C7 C1 112.8(2)
N1 C7 C9 113.45(19)
N1 C7 C15 114.0(2)
C1 C7 C15 108.4(2)
C9 C7 C1 103.7(2)
C9 C7 C15 103.58(19)
C6 C8 H8 113.1
C6 C8 C14 104.4(2)
C14 C8 H8 113.1
C20 C8 C6 107.5(2)
C20 C8 H8 113.1
C20 C8 C14 104.9(2)
C10 C9 C7 127.7(2)
C10 C9 C14 120.1(2)
C14 C9 C7 112.1(2)
C9 C10 H10 120.6
C9 C10 C11 118.8(2)
C11 C10 H10 120.6
C10 C11 H11 119.5
C12 C11 C10 120.9(3)
C12 C11 H11 119.5
C11 C12 H12 120.0
C11 C12 C13 120.1(2)
C13 C12 H12 120.0
C12 C13 H13 120.1
C14 C13 C12 119.8(2)
C14 C13 H13 120.1
C9 C14 C8 114.1(2)
C13 C14 C8 125.6(2)
C13 C14 C9 120.2(2)
C16 C15 C7 127.1(2)
C16 C15 C20 119.8(2)
C20 C15 C7 113.0(2)
C15 C16 H16 119.6
C15 C16 C17 120.8(3)
C17 C16 H16 119.6
C16 C17 C18 119.4(3)
C16 C17 C21 118.9(3)
C18 C17 C21 121.7(3)
C17 C18 C22 121.4(3)
C19 C18 C17 119.1(3)
C19 C18 C22 119.5(3)
C18 C19 H19 119.4
C20 C19 C18 121.2(3)
C20 C19 H19 119.4
C15 C20 C8 113.7(2)
C19 C20 C8 126.4(2)
C19 C20 C15 119.7(3)
C17 C21 H21A 109.5
C17 C21 H21B 109.5
C17 C21 H21C 109.5
H21A C21 H21B 109.5
H21A C21 H21C 109.5
H21B C21 H21C 109.5
C18 C22 H22A 109.5
C18 C22 H22B 109.5
C18 C22 H22C 109.5
H22A C22 H22B 109.5
H22A C22 H22C 109.5
H22B C22 H22C 109.5
O1 C23 N1 123.7(2)
O1 C23 C24 119.9(2)
N1 C23 C24 116.3(2)
N2 C24 C23 118.4(2)
N2 C24 C25 123.7(2)
C25 C24 C23 117.9(2)
C24 C25 H25 120.6
C24 C25 C26 118.9(2)
C26 C25 H25 120.6
C25 C26 H26 120.8
C27 C26 C25 118.4(2)
C27 C26 H26 120.8
C26 C27 H27 120.5
C26 C27 C28 119.1(2)
C28 C27 H27 120.5
N2 C28 C27 123.4(2)
N2 C28 C29 118.2(2)
C27 C28 C29 118.4(2)
O2 C29 N3 124.2(2)
O2 C29 C28 120.0(2)
N3 C29 C28 115.8(2)
C31 C30 C35 120.8(2)
C31 C30 C43 125.8(2)
C35 C30 C43 113.4(2)
C30 C31 H31 120.2
C30 C31 C32 119.5(2)
C32 C31 H31 120.2
C31 C32 H32 120.1
C33 C32 C31 119.8(2)
C33 C32 H32 120.1
C32 C33 H33 119.4
C32 C33 C34 121.1(3)
C34 C33 H33 119.4
C33 C34 H34 120.3
C35 C34 C33 119.3(2)
C35 C34 H34 120.3
C30 C35 C36 112.6(2)
C34 C35 C30 119.4(2)
C34 C35 C36 127.9(2)
N3 C36 C35 112.78(19)
N3 C36 C37 113.9(2)
N3 C36 C49 113.9(2)
C37 C36 C35 103.74(19)
C49 C36 C35 105.00(19)
C49 C36 C37 106.63(19)
C38 C37 C36 127.1(2)
C38 C37 C42 120.0(2)
C42 C37 C36 112.9(2)
C37 C38 H38 120.3
C37 C38 C39 119.5(2)
C39 C38 H38 120.3
C38 C39 H39 119.8
C40 C39 C38 120.4(3)
C40 C39 H39 119.8
C39 C40 H40 119.8
C39 C40 C41 120.3(3)
C41 C40 H40 119.8
C40 C41 H41 120.3
C42 C41 C40 119.5(2)
C42 C41 H41 120.3
C37 C42 C43 113.4(2)
C41 C42 C37 120.2(2)
C41 C42 C43 126.4(2)
C30 C43 H43 112.8
C42 C43 C30 105.5(2)
C42 C43 H43 112.8
C44 C43 C30 106.1(2)
C44 C43 C42 106.2(2)
C44 C43 H43 112.8
C45 C44 C43 126.7(2)
C45 C44 C49 120.0(2)
C49 C44 C43 113.2(2)
C44 C45 H45 119.4
C44 C45 C46 121.2(2)
C46 C45 H45 119.4
C45 C46 C47 119.3(2)
C45 C46 C51 118.8(2)
C47 C46 C51 121.9(3)
C46 C47 C50 121.3(3)
C48 C47 C46 119.0(2)
C48 C47 C50 119.6(3)
C47 C48 H48 119.3
C49 C48 C47 121.4(2)
C49 C48 H48 119.3
C44 C49 C36 113.3(2)
C48 C49 C36 127.5(2)
C48 C49 C44 119.1(2)
C47 C50 H50A 109.5
C47 C50 H50B 109.5
C47 C50 H50C 109.5
H50A C50 H50B 109.5
H50A C50 H50C 109.5
H50B C50 H50C 109.5
C46 C51 H51A 109.5
C46 C51 H51B 109.5
C46 C51 H51C 109.5
H51A C51 H51B 109.5
H51A C51 H51C 109.5
H51B C51 H51C 109.5
H52A C52 H52B 109.5
H52A C52 H52C 109.5
H52B C52 H52C 109.5
C53 C52 H52A 109.5
C53 C52 H52B 109.5
C53 C52 H52C 109.5
N4 C53 C52 179.5(4)

loop_
_geom_bond_atom_site_label_1
_geom_bond_atom_site_label_2
_geom_bond_distance
O1 C23 1.222(3)
O2 C29 1.223(3)
N1 H1 0.8601
N1 C7 1.455(3)
N1 C23 1.348(3)
N2 C24 1.339(3)
N2 C28 1.344(3)
N3 H3 0.8600
N3 C29 1.352(3)
N3 C36 1.450(3)
N4 C53 1.135(4)
C1 C2 1.382(4)
C1 C6 1.394(4)
C1 C7 1.539(4)
C2 H2 0.9500
C2 C3 1.394(4)
C3 H3A 0.9500
C3 C4 1.378(5)
C4 H4 0.9500
C4 C5 1.383(5)
C5 H5 0.9500
C5 C6 1.382(4)
C6 C8 1.518(4)
C7 C9 1.537(3)
C7 C15 1.540(3)
C8 H8 1.0000
C8 C14 1.520(3)
C8 C20 1.515(4)
C9 C10 1.374(3)
C9 C14 1.402(3)
C10 H10 0.9500
C10 C11 1.401(4)
C11 H11 0.9500
C11 C12 1.370(4)
C12 H12 0.9500
C12 C13 1.384(4)
C13 H13 0.9500
C13 C14 1.375(4)
C15 C16 1.380(4)
C15 C20 1.388(3)
C16 H16 0.9500
C16 C17 1.397(4)
C17 C18 1.397(4)
C17 C21 1.506(4)
C18 C19 1.386(4)
C18 C22 1.513(4)
C19 H19 0.9500
C19 C20 1.385(4)
C21 H21A 0.9800
C21 H21B 0.9800
C21 H21C 0.9800
C22 H22A 0.9800
C22 H22B 0.9800
C22 H22C 0.9800
C23 C24 1.499(3)
C24 C25 1.380(3)
C25 H25 0.9500
C25 C26 1.381(4)
C26 H26 0.9500
C26 C27 1.378(4)
C27 H27 0.9500
C27 C28 1.381(3)
C28 C29 1.507(3)
C30 C31 1.380(3)
C30 C35 1.402(3)
C30 C43 1.523(3)
C31 H31 0.9500
C31 C32 1.390(4)
C32 H32 0.9500
C32 C33 1.375(4)
C33 H33 0.9500
C33 C34 1.394(4)
C34 H34 0.9500
C34 C35 1.381(3)
C35 C36 1.544(3)
C36 C37 1.542(3)
C36 C49 1.536(3)
C37 C38 1.383(4)
C37 C42 1.399(3)
C38 H38 0.9500
C38 C39 1.389(4)
C39 H39 0.9500
C39 C40 1.384(4)
C40 H40 0.9500
C40 C41 1.386(4)
C41 H41 0.9500
C41 C42 1.383(4)
C42 C43 1.515(3)
C43 H43 1.0000
C43 C44 1.514(3)
C44 C45 1.376(3)
C44 C49 1.397(3)
C45 H45 0.9500
C45 C46 1.387(4)
C46 C47 1.402(4)
C46 C51 1.509(4)
C47 C48 1.398(4)
C47 C50 1.499(4)
C48 H48 0.9500
C48 C49 1.378(4)
C50 H50A 0.9800
C50 H50B 0.9800
C50 H50C 0.9800
C51 H51A 0.9800
C51 H51B 0.9800
C51 H51C 0.9800
C52 H52A 0.9800
C52 H52B 0.9800
C52 H52C 0.9800
C52 C53 1.457(5)

loop_
_geom_hbond_atom_site_label_D
_geom_hbond_atom_site_label_H
_geom_hbond_atom_site_label_A
_geom_hbond_distance_DH
_geom_hbond_distance_HA
_geom_hbond_distance_DA
_geom_hbond_angle_DHA
_geom_hbond_site_symmetry_A
N1 H1 N2 0.86 2.32 2.745(3) 110.4 .
N3 H3 N4 0.86 2.52 3.187(3) 135.4 1_556

loop_
_geom_torsion_atom_site_label_1
_geom_torsion_atom_site_label_2
_geom_torsion_atom_site_label_3
_geom_torsion_atom_site_label_4
_geom_torsion
O1 C23 C24 N2 167.8(3)
O1 C23 C24 C25 -10.9(4)
N1 C7 C9 C10 -1.5(4)
N1 C7 C9 C14 179.3(2)
N1 C7 C15 C16 6.4(4)
N1 C7 C15 C20 -177.6(2)
N1 C23 C24 N2 -11.1(4)
N1 C23 C24 C25 170.2(3)
N2 C24 C25 C26 0.2(4)
N2 C28 C29 O2 -174.8(2)
N2 C28 C29 N3 3.9(3)
N3 C36 C37 C38 3.8(4)
N3 C36 C37 C42 -178.8(2)
N3 C36 C49 C44 -180.0(2)
N3 C36 C49 C48 1.8(3)
C1 C2 C3 C4 -0.2(5)
C1 C6 C8 C14 55.6(3)
C1 C6 C8 C20 -55.4(3)
C1 C7 C9 C10 -124.2(3)
C1 C7 C9 C14 56.6(3)
C1 C7 C15 C16 132.9(3)
C1 C7 C15 C20 -51.1(3)
C2 C1 C6 C5 1.4(4)
C2 C1 C6 C8 -173.2(2)
C2 C1 C7 N1 -6.8(4)
C2 C1 C7 C9 116.3(3)
C2 C1 C7 C15 -134.1(3)
C2 C3 C4 C5 1.1(5)
C3 C4 C5 C6 -0.8(5)
C4 C5 C6 C1 -0.5(5)
C4 C5 C6 C8 173.5(3)
C5 C6 C8 C14 -118.7(3)
C5 C6 C8 C20 130.3(3)
C6 C1 C2 C3 -1.1(4)
C6 C1 C7 N1 179.0(2)
C6 C1 C7 C9 -57.9(3)
C6 C1 C7 C15 51.7(3)
C6 C8 C14 C9 -56.7(3)
C6 C8 C14 C13 123.2(3)
C6 C8 C20 C15 56.2(3)
C6 C8 C20 C19 -128.8(3)
C7 N1 C23 O1 -4.7(4)
C7 N1 C23 C24 174.2(2)
C7 C1 C2 C3 -174.9(3)
C7 C1 C6 C5 176.1(2)
C7 C1 C6 C8 1.4(3)
C7 C9 C10 C11 -179.5(3)
C7 C9 C14 C8 0.1(3)
C7 C9 C14 C13 -179.8(3)
C7 C15 C16 C17 177.0(2)
C7 C15 C20 C8 -2.7(3)
C7 C15 C20 C19 -178.1(2)
C9 C7 C15 C16 -117.4(3)
C9 C7 C15 C20 58.6(3)
C9 C10 C11 C12 -0.2(4)
C10 C9 C14 C8 -179.2(2)
C10 C9 C14 C13 0.9(4)
C10 C11 C12 C13 0.2(5)
C11 C12 C13 C14 0.3(5)
C12 C13 C14 C8 179.2(3)
C12 C13 C14 C9 -0.9(4)
C14 C8 C20 C15 -54.5(3)
C14 C8 C20 C19 120.5(3)
C14 C9 C10 C11 -0.4(4)
C15 C7 C9 C10 122.6(3)
C15 C7 C9 C14 -56.6(3)
C15 C16 C17 C18 0.4(4)
C15 C16 C17 C21 -179.3(3)
C16 C15 C20 C8 173.6(2)
C16 C15 C20 C19 -1.8(4)
C16 C17 C18 C19 -1.5(4)
C16 C17 C18 C22 179.6(3)
C17 C18 C19 C20 1.0(4)
C18 C19 C20 C8 -174.1(3)
C18 C19 C20 C15 0.6(4)
C20 C8 C14 C9 56.1(3)
C20 C8 C14 C13 -124.0(3)
C20 C15 C16 C17 1.3(4)
C21 C17 C18 C19 178.2(3)
C21 C17 C18 C22 -0.7(4)
C22 C18 C19 C20 179.9(3)
C23 N1 C7 C1 -60.4(3)
C23 N1 C7 C9 -178.0(2)
C23 N1 C7 C15 63.8(3)
C23 C24 C25 C26 178.8(3)
C24 N2 C28 C27 -1.2(4)
C24 N2 C28 C29 177.4(2)
C24 C25 C26 C27 -0.4(5)
C25 C26 C27 C28 -0.2(4)
C26 C27 C28 N2 1.0(4)
C26 C27 C28 C29 -177.6(3)
C27 C28 C29 O2 3.9(4)
C27 C28 C29 N3 -177.4(2)
C28 N2 C24 C23 -178.0(2)
C28 N2 C24 C25 0.6(4)
C29 N3 C36 C35 178.9(2)
C29 N3 C36 C37 61.0(3)
C29 N3 C36 C49 -61.6(3)
C30 C31 C32 C33 -0.5(4)
C30 C35 C36 N3 179.9(2)
C30 C35 C36 C37 -56.4(3)
C30 C35 C36 C49 55.4(3)
C30 C43 C44 C45 -126.7(3)
C30 C43 C44 C49 55.5(3)
C31 C30 C35 C34 0.9(4)
C31 C30 C35 C36 179.1(2)
C31 C30 C43 C42 -122.6(3)
C31 C30 C43 C44 124.9(3)
C31 C32 C33 C34 1.9(5)
C32 C33 C34 C35 -1.8(4)
C33 C34 C35 C30 0.5(4)
C33 C34 C35 C36 -177.5(3)
C34 C35 C36 N3 -2.0(4)
C34 C35 C36 C37 121.7(3)
C34 C35 C36 C49 -126.5(3)
C35 C30 C31 C32 -0.8(4)
C35 C30 C43 C42 56.5(3)
C35 C30 C43 C44 -56.0(3)
C35 C36 C37 C38 -119.2(3)
C35 C36 C37 C42 58.2(3)
C35 C36 C49 C44 -56.2(3)
C35 C36 C49 C48 125.6(3)
C36 N3 C29 O2 -5.1(4)
C36 N3 C29 C28 176.2(2)
C36 C37 C38 C39 179.3(2)
C36 C37 C42 C41 178.4(2)
C36 C37 C42 C43 -2.7(3)
C37 C36 C49 C44 53.5(2)
C37 C36 C49 C48 -124.7(3)
C37 C38 C39 C40 0.6(4)
C37 C42 C43 C30 -54.8(3)
C37 C42 C43 C44 57.6(3)
C38 C37 C42 C41 -4.0(4)
C38 C37 C42 C43 174.9(2)
C38 C39 C40 C41 -1.4(4)
C39 C40 C41 C42 -0.5(4)
C40 C41 C42 C37 3.2(4)
C40 C41 C42 C43 -175.5(2)
C41 C42 C43 C30 124.0(3)
C41 C42 C43 C44 -123.6(3)
C42 C37 C38 C39 2.1(4)
C42 C43 C44 C45 121.3(3)
C42 C43 C44 C49 -56.5(3)
C43 C30 C31 C32 178.3(3)
C43 C30 C35 C34 -178.3(2)
C43 C30 C35 C36 -0.1(3)
C43 C44 C45 C46 -176.7(2)
C43 C44 C49 C36 0.8(3)
C43 C44 C49 C48 179.3(2)
C44 C45 C46 C47 -2.4(4)
C44 C45 C46 C51 174.8(3)
C45 C44 C49 C36 -177.2(2)
C45 C44 C49 C48 1.2(4)
C45 C46 C47 C48 1.4(4)
C45 C46 C47 C50 178.9(3)
C46 C47 C48 C49 0.9(4)
C47 C48 C49 C36 176.0(2)
C47 C48 C49 C44 -2.2(4)
C49 C36 C37 C38 130.3(3)
C49 C36 C37 C42 -52.3(3)
C49 C44 C45 C46 1.0(4)
C50 C47 C48 C49 -176.7(3)
C51 C46 C47 C48 -175.7(3)
C51 C46 C47 C50 1.8(4)
